data_4075836
loop_
_publ_author_name
'Wilton-Ely, James D. E. T.'
'Pogorzelec, Peter J.'
'Honarkhah, Sanaz J.'
'Reid, David H.'
'Tocher, Derek A.'

_publ_section_title
;
 Mixed-Donor Ligands:&#x00A0; Pyrrolecarbaldehyde and
 Pyrrolecarbothioaldehyde \s-Organyl Complexes of Ruthenium(II) and
 Osmium(II)
;
_journal_issue 12
_journal_name_full Organometallics
_journal_page_first 2862
_journal_paper_doi 10.1021/om050186g
_journal_volume 24
_journal_year 2005
_chemical_formula_sum 'C9 H13 N S'
_chemical_formula_weight 167.26
_chemical_name_systematic
;
 ?
;
_space_group_IT_number 14
_symmetry_cell_setting monoclinic
_symmetry_space_group_name_Hall '-P 2ybc'
_symmetry_space_group_name_H-M 'P 1 21/c 1'
_atom_sites_solution_hydrogens geom
_atom_sites_solution_primary direct
_atom_sites_solution_secondary difmap
_audit_creation_method SHELXL-97
_cell_angle_alpha 90.00
_cell_angle_beta 94.698(4)
_cell_angle_gamma 90.00
_cell_formula_units_Z 4
_cell_length_a 7.9524(18)
_cell_length_b 13.352(3)
_cell_length_c 8.6274(19)
_cell_measurement_temperature 150(2)
_cell_volume 913.0(4)
_computing_cell_refinement 'Bruker SAINT'
_computing_data_collection 'Bruker SMART'
_computing_data_reduction 'Bruker SAINT'
_computing_structure_refinement 'SHELXL-97 (Sheldrick, 1997)'
_computing_structure_solution 'SHELXS-97 (Sheldrick, 1990)'
_diffrn_ambient_temperature 150(2)
_diffrn_measured_fraction_theta_full 0.997
_diffrn_measured_fraction_theta_max 0.958
_diffrn_measurement_device_type 'Bruker SMART APEX diffractometer'
_diffrn_measurement_method '\w rotation with narrow frames'
_diffrn_radiation_monochromator graphite
_diffrn_radiation_source 'fine-focus sealed tube'
_diffrn_radiation_type MoK\a
_diffrn_radiation_wavelength 0.71073
_diffrn_reflns_av_R_equivalents 0.0437
_diffrn_reflns_av_sigmaI/netI 0.0479
_diffrn_reflns_limit_h_max 10
_diffrn_reflns_limit_h_min -10
_diffrn_reflns_limit_k_max 17
_diffrn_reflns_limit_k_min -17
_diffrn_reflns_limit_l_max 11
_diffrn_reflns_limit_l_min -11
_diffrn_reflns_number 7759
_diffrn_reflns_theta_full 26.00
_diffrn_reflns_theta_max 28.29
_diffrn_reflns_theta_min 2.57
_exptl_absorpt_coefficient_mu 0.291
_exptl_absorpt_correction_T_max 0.9885
_exptl_absorpt_correction_T_min 0.9771
_exptl_absorpt_correction_type multi-scan
_exptl_crystal_colour 'pale yellow'
_exptl_crystal_density_diffrn 1.217
_exptl_crystal_density_method 'not measured'
_exptl_crystal_description block
_exptl_crystal_F_000 360
_exptl_crystal_size_max 0.08
_exptl_crystal_size_mid 0.04
_exptl_crystal_size_min 0.04
_refine_diff_density_max 0.478
_refine_diff_density_min -0.416
_refine_diff_density_rms 0.069
_refine_ls_extinction_method none
_refine_ls_goodness_of_fit_ref 1.068
_refine_ls_hydrogen_treatment mixed
_refine_ls_matrix_type full
_refine_ls_number_parameters 108
_refine_ls_number_reflns 2172
_refine_ls_number_restraints 0
_refine_ls_restrained_S_all 1.068
_refine_ls_R_factor_all 0.0798
_refine_ls_R_factor_gt 0.0590
_refine_ls_shift/su_max 0.000
_refine_ls_shift/su_mean 0.000
_refine_ls_structure_factor_coef Fsqd
_refine_ls_weighting_details 'calc w=1/[\s^2^(Fo^2^)+(0.0614P)^2^+0.7386P] where P=(Fo^2^+2Fc^2^)/3'
_refine_ls_weighting_scheme calc
_refine_ls_wR_factor_gt 0.1332
_refine_ls_wR_factor_ref 0.1425
_reflns_number_gt 1697
_reflns_number_total 2172
_reflns_threshold_expression I>2\s(I)
_cod_data_source_file om050186gsi20050314_010914.cif
_cod_data_source_block strHL4
_cod_original_sg_symbol_H-M P21/c
_cod_database_code 4075836

loop_
_symmetry_equiv_pos_as_xyz
'x, y, z'
'-x, y+1/2, -z+1/2'
'-x, -y, -z'
'x, -y-1/2, z-1/2'

loop_
_atom_site_label
_atom_site_type_symbol
_atom_site_fract_x
_atom_site_fract_y
_atom_site_fract_z
_atom_site_U_iso_or_equiv
_atom_site_adp_type
_atom_site_occupancy
_atom_site_symmetry_multiplicity
_atom_site_calc_flag
_atom_site_refinement_flags
S1 S 0.59482(9) 0.22091(5) 0.08824(7) 0.0284(2) Uani 1 1 d .
N1 N 0.6954(3) 0.42004(16) 0.2754(2) 0.0237(5) Uani 1 1 d .
C1 C 0.6480(3) 0.33299(19) 0.0257(3) 0.0250(5) Uani 1 1 d .
C2 C 0.6903(3) 0.41699(18) 0.1142(3) 0.0228(5) Uani 1 1 d .
C3 C 0.7315(3) 0.51441(19) 0.0658(3) 0.0244(5) Uani 1 1 d .
C4 C 0.7583(3) 0.57445(18) 0.1981(3) 0.0241(5) Uani 1 1 d .
C5 C 0.7352(3) 0.51259(18) 0.3266(3) 0.0232(5) Uani 1 1 d .
C6 C 0.7454(4) 0.5458(2) -0.0996(3) 0.0327(6) Uani 1 1 d .
H6A H 0.7748 0.6170 -0.1027 0.049 Uiso 1 1 calc R
H6B H 0.6371 0.5348 -0.1600 0.049 Uiso 1 1 calc R
H6C H 0.8332 0.5062 -0.1443 0.049 Uiso 1 1 calc R
C7 C 0.8009(3) 0.68358(19) 0.2051(3) 0.0287(6) Uani 1 1 d .
H7A H 0.7768 0.7098 0.3083 0.034 Uiso 1 1 calc R
H7B H 0.7267 0.7193 0.1257 0.034 Uiso 1 1 calc R
C8 C 0.9822(4) 0.7065(2) 0.1789(5) 0.0537(9) Uani 1 1 d .
H8A H 1.0009 0.7790 0.1856 0.081 Uiso 1 1 calc R
H8B H 1.0066 0.6828 0.0756 0.081 Uiso 1 1 calc R
H8C H 1.0570 0.6727 0.2583 0.081 Uiso 1 1 calc R
C9 C 0.7529(4) 0.5374(2) 0.4955(3) 0.0319(6) Uani 1 1 d .
H9A H 0.7289 0.4777 0.5560 0.048 Uiso 1 1 calc R
H9B H 0.6733 0.5907 0.5167 0.048 Uiso 1 1 calc R
H9C H 0.8684 0.5601 0.5249 0.048 Uiso 1 1 calc R
H1 H 0.669(4) 0.371(2) 0.332(3) 0.027(7) Uiso 1 1 d .
H2 H 0.648(4) 0.344(2) -0.084(3) 0.032(8) Uiso 1 1 d .

loop_
_atom_site_aniso_label
_atom_site_aniso_U_11
_atom_site_aniso_U_22
_atom_site_aniso_U_33
_atom_site_aniso_U_23
_atom_site_aniso_U_13
_atom_site_aniso_U_12
S1 0.0346(4) 0.0231(3) 0.0273(3) -0.0035(3) 0.0010(3) -0.0030(3)
N1 0.0307(12) 0.0210(11) 0.0196(10) -0.0001(8) 0.0032(9) 0.0005(8)
C1 0.0251(13) 0.0274(14) 0.0228(12) -0.0012(10) 0.0038(10) 0.0010(10)
C2 0.0243(12) 0.0238(12) 0.0202(11) -0.0003(9) 0.0013(9) 0.0036(9)
C3 0.0237(12) 0.0249(13) 0.0247(12) 0.0019(10) 0.0028(10) 0.0029(10)
C4 0.0238(12) 0.0207(12) 0.0278(13) 0.0000(10) 0.0031(10) 0.0017(9)
C5 0.0254(12) 0.0210(12) 0.0231(12) -0.0018(10) 0.0006(10) 0.0021(9)
C6 0.0398(16) 0.0323(15) 0.0271(14) 0.0047(11) 0.0092(12) 0.0015(12)
C7 0.0309(14) 0.0206(12) 0.0349(14) 0.0005(11) 0.0039(11) -0.0001(10)
C8 0.0320(17) 0.0352(18) 0.094(3) -0.0016(18) 0.0037(17) -0.0069(13)
C9 0.0431(16) 0.0269(14) 0.0254(13) -0.0038(11) 0.0013(12) 0.0015(11)

loop_
_atom_type_symbol
_atom_type_description
_atom_type_scat_dispersion_real
_atom_type_scat_dispersion_imag
_atom_type_scat_source
C C 0.0033 0.0016 'International Tables Vol C Tables 4.2.6.8 and 6.1.1.4'
H H 0.0000 0.0000 'International Tables Vol C Tables 4.2.6.8 and 6.1.1.4'
N N 0.0061 0.0033 'International Tables Vol C Tables 4.2.6.8 and 6.1.1.4'
S S 0.1246 0.1234 'International Tables Vol C Tables 4.2.6.8 and 6.1.1.4'

loop_
_geom_angle_atom_site_label_1
_geom_angle_atom_site_label_2
_geom_angle_atom_site_label_3
_geom_angle
C5 N1 C2 110.1(2)
C2 C1 S1 127.6(2)
C1 C2 N1 124.2(2)
C1 C2 C3 129.4(2)
N1 C2 C3 106.3(2)
C4 C3 C2 108.1(2)
C4 C3 C6 126.8(2)
C2 C3 C6 125.1(2)
C3 C4 C5 106.6(2)
C3 C4 C7 127.7(2)
C5 C4 C7 125.7(2)
N1 C5 C4 108.9(2)
N1 C5 C9 121.9(2)
C4 C5 C9 129.2(2)
C4 C7 C8 114.1(2)

loop_
_geom_bond_atom_site_label_1
_geom_bond_atom_site_label_2
_geom_bond_distance
S1 C1 1.657(3)
N1 C5 1.342(3)
N1 C2 1.388(3)
C1 C2 1.383(3)
C2 C3 1.413(3)
C3 C4 1.397(3)
C3 C6 1.500(3)
C4 C5 1.407(3)
C4 C7 1.496(4)
C5 C9 1.489(3)
C7 C8 1.509(4)

loop_
_geom_torsion_atom_site_label_1
_geom_torsion_atom_site_label_2
_geom_torsion_atom_site_label_3
_geom_torsion_atom_site_label_4
_geom_torsion
S1 C1 C2 N1 0.2(4)
S1 C1 C2 C3 -177.9(2)
C5 N1 C2 C1 -178.0(2)
C5 N1 C2 C3 0.5(3)
C1 C2 C3 C4 177.7(2)
N1 C2 C3 C4 -0.8(3)
C1 C2 C3 C6 -3.0(4)
N1 C2 C3 C6 178.6(2)
C2 C3 C4 C5 0.7(3)
C6 C3 C4 C5 -178.6(2)
C2 C3 C4 C7 -178.5(2)
C6 C3 C4 C7 2.2(4)
C2 N1 C5 C4 -0.1(3)
C2 N1 C5 C9 -178.8(2)
C3 C4 C5 N1 -0.4(3)
C7 C4 C5 N1 178.8(2)
C3 C4 C5 C9 178.2(2)
C7 C4 C5 C9 -2.6(4)
C3 C4 C7 C8 -76.2(4)
C5 C4 C7 C8 104.7(3)
